data_2233633
loop_
_publ_author_name
'Adabi Ardakani, Amir'
'Kargar, Hadi'
'Kia, Reza'
'Tahir, Muhammad Nawaz'

_publ_section_title
;
 (<i>E</i>)-1-(2-Hydroxy-5-methoxybenzylidene)thiosemicarbazide
;
_journal_coeditor_code SU2361
_journal_issue 2
_journal_name_full 'Acta Crystallographica Section E'
_journal_page_first o324
_journal_page_last o325
_journal_paper_doi 10.1107/S1600536811056182
_journal_volume 68
_journal_year 2012
_chemical_formula_iupac 'C9 H11 N3 O2 S'
_chemical_formula_moiety 'C9 H11 N3 O2 S'
_chemical_formula_sum 'C9 H11 N3 O2 S'
_chemical_formula_weight 225.27
_chemical_name_systematic
;
(<i>E</i>)-1-(2-Hydroxy-5-methoxybenzylidene)thiosemicarbazide
;
_space_group_IT_number 14
_symmetry_cell_setting monoclinic
_symmetry_space_group_name_Hall '-P 2ybc'
_symmetry_space_group_name_H-M 'P 1 21/c 1'
_atom_sites_solution_hydrogens geom
_atom_sites_solution_primary direct
_atom_sites_solution_secondary difmap
_audit_creation_method SHELXL-97
_cell_angle_alpha 90.00
_cell_angle_beta 91.8460(10)
_cell_angle_gamma 90.00
_cell_formula_units_Z 4
_cell_length_a 7.4878(2)
_cell_length_b 9.9880(2)
_cell_length_c 14.3754(3)
_cell_measurement_reflns_used 2750
_cell_measurement_temperature 291(2)
_cell_measurement_theta_max 27.49
_cell_measurement_theta_min 2.37
_cell_volume 1074.55(4)
_computing_cell_refinement 'SAINT (Bruker, 2005)'
_computing_data_collection 'APEX2 (Bruker, 2005)'
_computing_data_reduction 'SAINT (Bruker, 2005)'
_computing_molecular_graphics 'SHELXTL (Sheldrick, 2008)'
_computing_publication_material 'SHELXTL (Sheldrick, 2008) and PLATON (Spek, 2009)'
_computing_structure_refinement 'SHELXL97 (Sheldrick, 2008)'
_computing_structure_solution 'SHELXS97 (Sheldrick, 2008)'
_diffrn_ambient_temperature 291(2)
_diffrn_measured_fraction_theta_full 0.997
_diffrn_measured_fraction_theta_max 0.997
_diffrn_measurement_device_type
;
Bruker SMART APEXII CCD area-detector
;
_diffrn_measurement_method '\f and \w scans'
_diffrn_radiation_monochromator graphite
_diffrn_radiation_source 'fine-focus sealed tube'
_diffrn_radiation_type MoK\a
_diffrn_radiation_wavelength 0.71073
_diffrn_reflns_av_R_equivalents 0.0164
_diffrn_reflns_av_sigmaI/netI 0.0135
_diffrn_reflns_limit_h_max 9
_diffrn_reflns_limit_h_min -9
_diffrn_reflns_limit_k_max 13
_diffrn_reflns_limit_k_min -13
_diffrn_reflns_limit_l_max 19
_diffrn_reflns_limit_l_min -17
_diffrn_reflns_number 10176
_diffrn_reflns_theta_full 28.36
_diffrn_reflns_theta_max 28.36
_diffrn_reflns_theta_min 2.48
_diffrn_standards_number 0
_exptl_absorpt_coefficient_mu 0.285
_exptl_absorpt_correction_T_max 0.9262
_exptl_absorpt_correction_T_min 0.7999
_exptl_absorpt_correction_type multi-scan
_exptl_absorpt_process_details '(<i>SADABS</i>; Bruker, 2005)'
_exptl_crystal_colour colourless
_exptl_crystal_density_diffrn 1.392
_exptl_crystal_density_method 'not measured'
_exptl_crystal_description Plate
_exptl_crystal_F_000 472
_exptl_crystal_size_max 0.24
_exptl_crystal_size_mid 0.14
_exptl_crystal_size_min 0.08
_refine_diff_density_max 0.313
_refine_diff_density_min -0.238
_refine_ls_extinction_method none
_refine_ls_goodness_of_fit_ref 1.074
_refine_ls_hydrogen_treatment constr
_refine_ls_matrix_type full
_refine_ls_number_parameters 138
_refine_ls_number_reflns 2673
_refine_ls_number_restraints 0
_refine_ls_restrained_S_all 1.074
_refine_ls_R_factor_all 0.0398
_refine_ls_R_factor_gt 0.0354
_refine_ls_shift/su_max 0.001
_refine_ls_shift/su_mean 0.000
_refine_ls_structure_factor_coef Fsqd
_refine_ls_weighting_details 'calc w=1/[\s^2^(Fo^2^)+(0.0594P)^2^+0.2733P] where P=(Fo^2^+2Fc^2^)/3'
_refine_ls_weighting_scheme calc
_refine_ls_wR_factor_gt 0.1058
_refine_ls_wR_factor_ref 0.1100
_reflns_number_gt 2365
_reflns_number_total 2673
_reflns_threshold_expression I>2\s(I)
_cod_data_source_file su2361.cif
_cod_data_source_block I
_cod_original_sg_symbol_H-M 'P 21/c'
_cod_database_code 2233633
_cod_database_fobs_code 2233633

loop_
_symmetry_equiv_pos_as_xyz
'x, y, z'
'-x, y+1/2, -z+1/2'
'-x, -y, -z'
'x, -y-1/2, z-1/2'

loop_
_atom_site_type_symbol
_atom_site_label
_atom_site_fract_x
_atom_site_fract_y
_atom_site_fract_z
_atom_site_U_iso_or_equiv
_atom_site_adp_type
_atom_site_calc_flag
_atom_site_refinement_flags
_atom_site_occupancy
_atom_site_symmetry_multiplicity
C C1 0.26170(16) 0.48062(13) 0.97372(9) 0.0346(3) Uani d . 1 1
C C2 0.24057(17) 0.58273(14) 1.03826(10) 0.0386(3) Uani d . 1 1
C C3 0.2907(2) 0.71257(15) 1.01635(13) 0.0510(4) Uani d . 1 1
H H3 0.2758 0.7812 1.0591 0.061 Uiso calc R 1 1
C C4 0.3626(2) 0.73967(16) 0.93147(14) 0.0573(4) Uani d . 1 1
H H4 0.3962 0.8268 0.9175 0.069 Uiso calc R 1 1
C C5 0.3857(2) 0.63922(17) 0.86653(12) 0.0512(4) Uani d . 1 1
C C6 0.33436(19) 0.51057(16) 0.88716(10) 0.0438(3) Uani d . 1 1
H H6 0.3478 0.4429 0.8435 0.053 Uiso calc R 1 1
C C7 0.4842(3) 0.5753(3) 0.71703(14) 0.0797(7) Uani d . 1 1
H H7A 0.5574 0.5054 0.7437 0.120 Uiso calc R 1 1
H H7B 0.5415 0.6124 0.6641 0.120 Uiso calc R 1 1
H H7C 0.3701 0.5392 0.6978 0.120 Uiso calc R 1 1
C C8 0.21137(17) 0.34293(13) 0.99115(9) 0.0365(3) Uani d . 1 1
H H8 0.2270 0.2798 0.9445 0.044 Uiso calc R 1 1
C C9 0.02639(18) 0.11834(12) 1.14708(9) 0.0353(3) Uani d . 1 1
N N1 0.14624(14) 0.30443(10) 1.06812(8) 0.0349(2) Uani d . 1 1
N N2 0.10299(16) 0.17032(11) 1.07211(8) 0.0388(3) Uani d . 1 1
H H2 0.1255 0.1192 1.0258 0.047 Uiso calc R 1 1
N N3 0.0098(2) 0.19397(12) 1.22149(8) 0.0507(3) Uani d . 1 1
H H3A 0.0478 0.2752 1.2214 0.061 Uiso calc R 1 1
H H3B -0.0390 0.1620 1.2701 0.061 Uiso calc R 1 1
O O1 0.17090(17) 0.56061(11) 1.12351(8) 0.0514(3) Uani d . 1 1
H H1 0.1484 0.4807 1.1292 0.077 Uiso calc R 1 1
O O2 0.4601(2) 0.67718(16) 0.78420(11) 0.0777(4) Uani d . 1 1
S S1 -0.04238(6) -0.04281(3) 1.14369(3) 0.04739(14) Uani d . 1 1

loop_
_atom_site_aniso_label
_atom_site_aniso_U_11
_atom_site_aniso_U_22
_atom_site_aniso_U_33
_atom_site_aniso_U_12
_atom_site_aniso_U_13
_atom_site_aniso_U_23
C1 0.0324(6) 0.0336(6) 0.0378(6) -0.0011(5) 0.0011(5) 0.0040(5)
C2 0.0356(6) 0.0346(6) 0.0455(7) 0.0003(5) 0.0019(5) 0.0011(5)
C3 0.0486(8) 0.0323(7) 0.0722(10) -0.0006(6) 0.0028(7) -0.0008(7)
C4 0.0489(8) 0.0387(7) 0.0844(12) -0.0041(6) 0.0022(8) 0.0213(8)
C5 0.0422(7) 0.0543(9) 0.0573(9) -0.0021(6) 0.0051(6) 0.0232(7)
C6 0.0430(7) 0.0474(8) 0.0411(7) -0.0017(6) 0.0048(5) 0.0072(6)
C7 0.0654(11) 0.123(2) 0.0515(10) 0.0004(12) 0.0163(9) 0.0260(12)
C8 0.0411(6) 0.0329(6) 0.0356(6) -0.0024(5) 0.0041(5) -0.0009(5)
C9 0.0440(6) 0.0293(6) 0.0326(6) 0.0004(5) 0.0021(5) 0.0016(5)
N1 0.0401(5) 0.0285(5) 0.0362(5) -0.0025(4) 0.0027(4) 0.0010(4)
N2 0.0540(6) 0.0282(5) 0.0346(5) -0.0040(4) 0.0091(5) -0.0012(4)
N3 0.0834(9) 0.0347(6) 0.0347(6) -0.0109(6) 0.0138(6) -0.0034(5)
O1 0.0678(7) 0.0401(5) 0.0473(6) -0.0046(5) 0.0163(5) -0.0072(4)
O2 0.0770(9) 0.0822(10) 0.0750(9) -0.0103(7) 0.0193(7) 0.0389(8)
S1 0.0754(3) 0.02908(19) 0.0382(2) -0.00904(14) 0.01049(17) 0.00096(12)

loop_
_atom_type_symbol
_atom_type_description
_atom_type_scat_dispersion_real
_atom_type_scat_dispersion_imag
_atom_type_scat_source
C C 0.0033 0.0016 'International Tables Vol C Tables 4.2.6.8 and 6.1.1.4'
H H 0.0000 0.0000 'International Tables Vol C Tables 4.2.6.8 and 6.1.1.4'
N N 0.0061 0.0033 'International Tables Vol C Tables 4.2.6.8 and 6.1.1.4'
O O 0.0106 0.0060 'International Tables Vol C Tables 4.2.6.8 and 6.1.1.4'
S S 0.1246 0.1234 'International Tables Vol C Tables 4.2.6.8 and 6.1.1.4'

loop_
_geom_angle_atom_site_label_1
_geom_angle_atom_site_label_2
_geom_angle_atom_site_label_3
_geom_angle
C2 C1 C6 119.32(13)
C2 C1 C8 122.98(12)
C6 C1 C8 117.70(12)
O1 C2 C3 117.94(13)
O1 C2 C1 122.33(12)
C3 C2 C1 119.72(13)
C4 C3 C2 120.06(15)
C4 C3 H3 120.0
C2 C3 H3 120.0
C3 C4 C5 121.07(14)
C3 C4 H4 119.5
C5 C4 H4 119.5
C6 C5 O2 124.45(17)
C6 C5 C4 119.29(14)
O2 C5 C4 116.26(15)
C5 C6 C1 120.53(15)
C5 C6 H6 119.7
C1 C6 H6 119.7
O2 C7 H7A 109.5
O2 C7 H7B 109.5
H7A C7 H7B 109.5
O2 C7 H7C 109.5
H7A C7 H7C 109.5
H7B C7 H7C 109.5
N1 C8 C1 122.80(12)
N1 C8 H8 118.6
C1 C8 H8 118.6
N3 C9 N2 118.93(12)
N3 C9 S1 122.17(10)
N2 C9 S1 118.89(10)
C8 N1 N2 115.04(11)
C9 N2 N1 121.08(11)
C9 N2 H2 119.5
N1 N2 H2 119.5
C9 N3 H3A 120.0
C9 N3 H3B 120.0
H3A N3 H3B 120.0
C2 O1 H1 109.5
C5 O2 C7 116.83(15)

loop_
_geom_bond_atom_site_label_1
_geom_bond_atom_site_label_2
_geom_bond_distance
C1 C2 1.3912(19)
C1 C6 1.4063(18)
C1 C8 1.4499(17)
C2 O1 1.3653(17)
C2 C3 1.389(2)
C3 C4 1.376(2)
C3 H3 0.9300
C4 C5 1.385(3)
C4 H4 0.9300
C5 C6 1.376(2)
C5 O2 1.3774(19)
C6 H6 0.9300
C7 O2 1.418(3)
C7 H7A 0.9600
C7 H7B 0.9600
C7 H7C 0.9600
C8 N1 1.2824(16)
C8 H8 0.9300
C9 N3 1.3187(17)
C9 N2 1.3415(16)
C9 S1 1.6901(13)
N1 N2 1.3797(14)
N2 H2 0.8600
N3 H3A 0.8600
N3 H3B 0.8600
O1 H1 0.8200

loop_
_geom_hbond_atom_site_label_D
_geom_hbond_atom_site_label_H
_geom_hbond_atom_site_label_A
_geom_hbond_site_symmetry_A
_geom_hbond_distance_DH
_geom_hbond_distance_HA
_geom_hbond_distance_DA
_geom_hbond_angle_DHA
_geom_hbond_publ_flag
O1 H1 N1 . 0.82 1.97 2.6844(15) 146 y
N2 H2 S1 3_557 0.86 2.61 3.3706(12) 148 y
N3 H3A S1 2_557 0.86 2.66 3.2706(12) 129 y
N3 H3B O1 2_547 0.86 2.11 2.9604(17) 172 y

loop_
_geom_torsion_atom_site_label_1
_geom_torsion_atom_site_label_2
_geom_torsion_atom_site_label_3
_geom_torsion_atom_site_label_4
_geom_torsion
C6 C1 C2 O1 179.97(12)
C8 C1 C2 O1 0.2(2)
C6 C1 C2 C3 0.2(2)
C8 C1 C2 C3 -179.54(13)
O1 C2 C3 C4 179.62(14)
C1 C2 C3 C4 -0.6(2)
C2 C3 C4 C5 0.2(2)
C3 C4 C5 C6 0.6(2)
C3 C4 C5 O2 -179.49(14)
O2 C5 C6 C1 179.10(14)
C4 C5 C6 C1 -1.0(2)
C2 C1 C6 C5 0.6(2)
C8 C1 C6 C5 -179.64(13)
C2 C1 C8 N1 -1.2(2)
C6 C1 C8 N1 179.03(12)
C1 C8 N1 N2 178.93(11)
N3 C9 N2 N1 -7.2(2)
S1 C9 N2 N1 173.92(10)
C8 N1 N2 C9 -177.01(12)
C6 C5 O2 C7 0.0(2)
C4 C5 O2 C7 -179.90(16)

loop_
_cod_related_entry_id
_cod_related_entry_database
_cod_related_entry_code
1 ChemSpider 11038084
